data_7107693
loop_
_publ_author_name
'Andrew J. Lewis'
'Eiko Nakamaru-Ogiso '
'James M. Kikkawa'
'Patrick J. Carroll'
'Eric J. Schelter'

_publ_section_title
;
 Pentavalent Uranium Trans-Dihalides and -Pseudohalides
;
_journal_name_full Chem.Commun.
_journal_page_first 4977
_journal_paper_doi 10.1039/c2cc31601c
_journal_volume 48
_journal_year 2012
_chemical_formula_sum 'C18 H54 Br2 N3 Si6 U'
_chemical_formula_weight 879.03
_space_group_IT_number 14
_symmetry_cell_setting monoclinic
_symmetry_Int_Tables_number 14
_symmetry_space_group_name_Hall '-P 2ybc'
_symmetry_space_group_name_H-M 'P 1 21/c 1'
_atom_sites_solution_hydrogens geom
_atom_sites_solution_primary direct
_audit_creation_method SHELXL-97
_cell_angle_alpha 90.00
_cell_angle_beta 98.963(2)
_cell_angle_gamma 90.00
_cell_formula_units_Z 8
_cell_length_a 12.5472(12)
_cell_length_b 15.7287(15)
_cell_length_c 36.278(3)
_cell_measurement_temperature 143(1)
_cell_volume 7072.1(11)
_computing_data_collection 'Bruker APEX2'
_computing_data_reduction 'Bruker SAINT'
_computing_structure_refinement 'SHELXL-97 (Sheldrick, 2008)'
_computing_structure_solution 'SHELXS-97 (Sheldrick, 2008)'
_diffrn_ambient_temperature 143(1)
_diffrn_measured_fraction_theta_full 0.979
_diffrn_measured_fraction_theta_max 0.979
_diffrn_measurement_device 'CCD Area Detector'
_diffrn_measurement_device_type 'Bruker APEXII'
_diffrn_measurement_method 'phi and omega scans'
_diffrn_radiation_monochromator graphite
_diffrn_radiation_source 'sealed tube'
_diffrn_radiation_type MoK\a
_diffrn_radiation_wavelength 0.71073
_diffrn_reflns_av_R_equivalents 0.0344
_diffrn_reflns_av_sigmaI/netI 0.0430
_diffrn_reflns_limit_h_max 16
_diffrn_reflns_limit_h_min -16
_diffrn_reflns_limit_k_max 20
_diffrn_reflns_limit_k_min -20
_diffrn_reflns_limit_l_max 46
_diffrn_reflns_limit_l_min -24
_diffrn_reflns_number 42607
_diffrn_reflns_theta_full 27.50
_diffrn_reflns_theta_max 27.50
_diffrn_reflns_theta_min 1.64
_exptl_absorpt_coefficient_mu 7.066
_exptl_absorpt_correction_T_max 0.7456
_exptl_absorpt_correction_T_min 0.4893
_exptl_absorpt_correction_type multi-scan
_exptl_absorpt_process_details '(SADABS; Sheldrick, 2007)'
_exptl_crystal_density_diffrn 1.651
_exptl_crystal_density_method 'not measured'
_exptl_crystal_F_000 3432
_exptl_crystal_size_max 0.30
_exptl_crystal_size_mid 0.15
_exptl_crystal_size_min 0.15
_refine_diff_density_max 1.000
_refine_diff_density_min -1.672
_refine_diff_density_rms 0.127
_refine_ls_extinction_method none
_refine_ls_goodness_of_fit_ref 1.074
_refine_ls_hydrogen_treatment constr
_refine_ls_matrix_type full
_refine_ls_number_parameters 542
_refine_ls_number_reflns 15933
_refine_ls_number_restraints 0
_refine_ls_restrained_S_all 1.074
_refine_ls_R_factor_all 0.0508
_refine_ls_R_factor_gt 0.0341
_refine_ls_shift/su_max 0.005
_refine_ls_shift/su_mean 0.000
_refine_ls_structure_factor_coef Fsqd
_refine_ls_weighting_details 'calc w=1/[\s^2^(Fo^2^)+(0.0215P)^2^+18.7501P] where P=(Fo^2^+2Fc^2^)/3'
_refine_ls_weighting_scheme calc
_refine_ls_wR_factor_gt 0.0665
_refine_ls_wR_factor_ref 0.0740
_reflns_number_gt 12847
_reflns_number_total 15933
_reflns_threshold_expression >2sigma(I)
_cod_data_source_file c2cc31601c.txt
_cod_data_source_block UP4095(Cmpd3)
_cod_original_cell_volume 7072.0(11)
_cod_original_sg_symbol_H-M 'P 21/c '
_cod_database_code 7107693

loop_
_symmetry_equiv_pos_as_xyz
'x, y, z'
'-x, y+1/2, -z+1/2'
'-x, -y, -z'
'x, -y-1/2, z-1/2'

loop_
_atom_site_label
_atom_site_type_symbol
_atom_site_fract_x
_atom_site_fract_y
_atom_site_fract_z
_atom_site_U_iso_or_equiv
_atom_site_adp_type
_atom_site_occupancy
_atom_site_symmetry_multiplicity
_atom_site_calc_flag
_atom_site_refinement_flags
U1 U 0.479406(14) 0.868707(11) 0.146916(5) 0.02199(5) Uani 1 1 d .
Br1 Br 0.37214(5) 0.99380(3) 0.103615(16) 0.03936(13) Uani 1 1 d .
Br2 Br 0.58182(4) 0.74136(3) 0.190986(15) 0.03530(12) Uani 1 1 d .
Si1 Si 0.46224(12) 0.91840(9) 0.23937(4) 0.0282(3) Uani 1 1 d .
Si2 Si 0.53830(11) 1.05775(8) 0.19173(4) 0.0269(3) Uani 1 1 d .
Si3 Si 0.34797(12) 0.68236(9) 0.12039(4) 0.0311(3) Uani 1 1 d .
Si4 Si 0.20418(12) 0.82820(11) 0.13633(4) 0.0381(4) Uani 1 1 d .
Si5 Si 0.74220(12) 0.85640(10) 0.13042(5) 0.0362(4) Uani 1 1 d .
Si6 Si 0.57258(13) 0.87263(10) 0.06172(4) 0.0372(3) Uani 1 1 d .
N1 N 0.4933(3) 0.9511(2) 0.19527(10) 0.0231(8) Uani 1 1 d .
N2 N 0.3365(3) 0.7901(3) 0.13466(11) 0.0253(9) Uani 1 1 d .
N3 N 0.6026(3) 0.8657(3) 0.11123(11) 0.0257(9) Uani 1 1 d .
C1 C 0.3860(5) 1.0029(4) 0.26070(16) 0.0403(13) Uani 1 1 d .
H1a H 0.4283 1.0540 0.2638 0.060 Uiso 1 1 calc R
H1b H 0.3714 0.9839 0.2846 0.060 Uiso 1 1 calc R
H1c H 0.3191 1.0141 0.2446 0.060 Uiso 1 1 calc R
C2 C 0.3764(4) 0.8211(4) 0.23591(15) 0.0377(13) Uani 1 1 d .
H2a H 0.3683 0.7992 0.2109 0.057 Uiso 1 1 calc R
H2b H 0.3067 0.8352 0.2420 0.057 Uiso 1 1 calc R
H2c H 0.4099 0.7790 0.2530 0.057 Uiso 1 1 calc R
C3 C 0.5875(5) 0.8937(4) 0.27245(16) 0.0474(15) Uani 1 1 d .
H3a H 0.6310 0.8546 0.2609 0.071 Uiso 1 1 calc R
H3b H 0.5687 0.8686 0.2947 0.071 Uiso 1 1 calc R
H3c H 0.6274 0.9451 0.2787 0.071 Uiso 1 1 calc R
C4 C 0.4247(4) 1.1356(3) 0.18795(17) 0.0399(13) Uani 1 1 d .
H4a H 0.3646 1.1144 0.1707 0.060 Uiso 1 1 calc R
H4b H 0.4476 1.1891 0.1792 0.060 Uiso 1 1 calc R
H4c H 0.4033 1.1432 0.2120 0.060 Uiso 1 1 calc R
C5 C 0.6056(5) 1.0719(4) 0.14962(15) 0.0394(13) Uani 1 1 d .
H5a H 0.5983 1.0208 0.1350 0.059 Uiso 1 1 calc R
H5b H 0.6808 1.0841 0.1573 0.059 Uiso 1 1 calc R
H5c H 0.5724 1.1183 0.1349 0.059 Uiso 1 1 calc R
C6 C 0.6412(5) 1.0866(4) 0.23298(16) 0.0395(13) Uani 1 1 d .
H6a H 0.6072 1.0898 0.2549 0.059 Uiso 1 1 calc R
H6b H 0.6725 1.1407 0.2287 0.059 Uiso 1 1 calc R
H6c H 0.6968 1.0440 0.2365 0.059 Uiso 1 1 calc R
C7 C 0.2406(5) 0.6537(4) 0.08088(16) 0.0439(15) Uani 1 1 d .
H7a H 0.1711 0.6654 0.0877 0.066 Uiso 1 1 calc R
H7b H 0.2458 0.5944 0.0753 0.066 Uiso 1 1 calc R
H7c H 0.2496 0.6867 0.0593 0.066 Uiso 1 1 calc R
C8 C 0.3409(5) 0.6071(4) 0.15941(16) 0.0489(16) Uani 1 1 d .
H8a H 0.3836 0.6284 0.1817 0.073 Uiso 1 1 calc R
H8b H 0.3681 0.5526 0.1534 0.073 Uiso 1 1 calc R
H8c H 0.2673 0.6013 0.1633 0.073 Uiso 1 1 calc R
C9 C 0.4783(5) 0.6635(4) 0.10248(16) 0.0405(14) Uani 1 1 d .
H9a H 0.5172 0.7161 0.1025 0.061 Uiso 1 1 calc R
H9b H 0.4636 0.6417 0.0775 0.061 Uiso 1 1 calc R
H9c H 0.5209 0.6231 0.1182 0.061 Uiso 1 1 calc R
C10 C 0.2026(5) 0.9283(4) 0.16437(18) 0.0504(16) Uani 1 1 d .
H10a H 0.1649 0.9183 0.1851 0.076 Uiso 1 1 calc R
H10b H 0.1667 0.9725 0.1489 0.076 Uiso 1 1 calc R
H10c H 0.2753 0.9455 0.1735 0.076 Uiso 1 1 calc R
C11 C 0.1334(5) 0.8517(5) 0.08844(17) 0.0523(17) Uani 1 1 d .
H11a H 0.1780 0.8874 0.0758 0.078 Uiso 1 1 calc R
H11b H 0.0666 0.8802 0.0900 0.078 Uiso 1 1 calc R
H11c H 0.1190 0.7994 0.0749 0.078 Uiso 1 1 calc R
C12 C 0.1246(5) 0.7484(5) 0.1590(2) 0.0597(19) Uani 1 1 d .
H12a H 0.1121 0.6990 0.1433 0.090 Uiso 1 1 calc R
H12b H 0.0568 0.7729 0.1624 0.090 Uiso 1 1 calc R
H12c H 0.1642 0.7324 0.1828 0.090 Uiso 1 1 calc R
C13 C 0.7886(4) 0.7433(4) 0.12978(19) 0.0458(15) Uani 1 1 d .
H13a H 0.7359 0.7068 0.1381 0.069 Uiso 1 1 calc R
H13b H 0.8562 0.7372 0.1460 0.069 Uiso 1 1 calc R
H13c H 0.7974 0.7279 0.1048 0.069 Uiso 1 1 calc R
C14 C 0.8320(5) 0.9221(4) 0.1053(2) 0.0559(18) Uani 1 1 d .
H14a H 0.8309 0.9000 0.0806 0.084 Uiso 1 1 calc R
H14b H 0.9044 0.9202 0.1186 0.084 Uiso 1 1 calc R
H14c H 0.8069 0.9798 0.1039 0.084 Uiso 1 1 calc R
C15 C 0.7709(5) 0.8995(4) 0.17939(17) 0.0467(15) Uani 1 1 d .
H15a H 0.7942 0.9575 0.1787 0.070 Uiso 1 1 calc R
H15b H 0.8265 0.8662 0.1938 0.070 Uiso 1 1 calc R
H15c H 0.7065 0.8967 0.1906 0.070 Uiso 1 1 calc R
C16 C 0.4300(5) 0.8416(4) 0.04340(16) 0.0501(16) Uani 1 1 d .
H16a H 0.3976 0.8167 0.0631 0.075 Uiso 1 1 calc R
H16b H 0.4295 0.8010 0.0236 0.075 Uiso 1 1 calc R
H16c H 0.3898 0.8911 0.0341 0.075 Uiso 1 1 calc R
C17 C 0.6545(6) 0.7959(5) 0.0384(2) 0.064(2) Uani 1 1 d .
H17a H 0.7298 0.8060 0.0468 0.096 Uiso 1 1 calc R
H17b H 0.6389 0.8034 0.0119 0.096 Uiso 1 1 calc R
H17c H 0.6367 0.7388 0.0447 0.096 Uiso 1 1 calc R
C18 C 0.5997(6) 0.9836(4) 0.04632(18) 0.0549(17) Uani 1 1 d .
H18a H 0.5416 1.0203 0.0505 0.082 Uiso 1 1 calc R
H18b H 0.6054 0.9833 0.0202 0.082 Uiso 1 1 calc R
H18c H 0.6660 1.0039 0.0604 0.082 Uiso 1 1 calc R
U1' U 0.934677(14) 0.172244(11) 0.608599(5) 0.02373(5) Uani 1 1 d .
Br1' Br 1.02542(5) 0.01374(3) 0.605519(16) 0.03856(13) Uani 1 1 d .
Br2' Br 0.84307(4) 0.32959(3) 0.611528(16) 0.03641(12) Uani 1 1 d .
Si1' Si 1.03091(13) 0.26670(12) 0.69309(5) 0.0428(4) Uani 1 1 d .
Si2' Si 0.96285(14) 0.08115(12) 0.69611(5) 0.0441(4) Uani 1 1 d .
Si3' Si 1.00468(13) 0.29415(11) 0.53738(4) 0.0376(4) Uani 1 1 d .
Si4' Si 1.18772(11) 0.19767(10) 0.58426(4) 0.0317(3) Uani 1 1 d .
Si5' Si 0.65668(12) 0.15343(10) 0.60176(5) 0.0357(3) Uani 1 1 d .
Si6' Si 0.76311(13) 0.05557(10) 0.54530(4) 0.0352(3) Uani 1 1 d .
N1' N 0.9774(3) 0.1739(3) 0.66881(12) 0.0333(10) Uani 1 1 d .
N2' N 1.0471(3) 0.2237(2) 0.57511(11) 0.0254(9) Uani 1 1 d .
N3' N 0.7778(3) 0.1243(2) 0.58478(11) 0.0275(9) Uani 1 1 d .
C1' C 1.1436(5) 0.2411(5) 0.73127(19) 0.067(2) Uani 1 1 d .
H1a' H 1.1197 0.1999 0.7477 0.100 Uiso 1 1 calc R
H1b' H 1.1659 0.2919 0.7450 0.100 Uiso 1 1 calc R
H1c' H 1.2032 0.2185 0.7208 0.100 Uiso 1 1 calc R
C2' C 1.0930(5) 0.3416(4) 0.66272(19) 0.0542(17) Uani 1 1 d .
H2a' H 1.1631 0.3583 0.6751 0.081 Uiso 1 1 calc R
H2b' H 1.0481 0.3910 0.6578 0.081 Uiso 1 1 calc R
H2c' H 1.0998 0.3141 0.6396 0.081 Uiso 1 1 calc R
C3' C 0.9246(6) 0.3251(5) 0.71368(19) 0.063(2) Uani 1 1 d .
H3a' H 0.8646 0.3369 0.6945 0.094 Uiso 1 1 calc R
H3b' H 0.9538 0.3776 0.7244 0.094 Uiso 1 1 calc R
H3c' H 0.9007 0.2908 0.7327 0.094 Uiso 1 1 calc R
C4' C 1.0931(6) 0.0251(5) 0.70857(19) 0.062(2) Uani 1 1 d .
H4a' H 1.1256 0.0170 0.6866 0.093 Uiso 1 1 calc R
H4b' H 1.0810 -0.0292 0.7193 0.093 Uiso 1 1 calc R
H4c' H 1.1403 0.0583 0.7263 0.093 Uiso 1 1 calc R
C5' C 0.8594(6) 0.0050(4) 0.67198(19) 0.0584(19) Uani 1 1 d .
H5a' H 0.8253 0.0294 0.6489 0.088 Uiso 1 1 calc R
H5b' H 0.8060 -0.0059 0.6877 0.088 Uiso 1 1 calc R
H5c' H 0.8940 -0.0474 0.6671 0.088 Uiso 1 1 calc R
C6' C 0.9124(6) 0.1094(6) 0.74060(18) 0.069(2) Uani 1 1 d .
H6a' H 0.9676 0.1397 0.7567 0.103 Uiso 1 1 calc R
H6b' H 0.8946 0.0583 0.7528 0.103 Uiso 1 1 calc R
H6c' H 0.8494 0.1445 0.7351 0.103 Uiso 1 1 calc R
C7' C 1.0705(5) 0.2645(5) 0.49636(18) 0.065(2) Uani 1 1 d .
H7a' H 1.1473 0.2616 0.5039 0.098 Uiso 1 1 calc R
H7b' H 1.0540 0.3065 0.4771 0.098 Uiso 1 1 calc R
H7c' H 1.0442 0.2101 0.4870 0.098 Uiso 1 1 calc R
C8' C 1.0359(5) 0.4069(4) 0.5505(2) 0.0556(18) Uani 1 1 d .
H8a' H 0.9933 0.4437 0.5329 0.083 Uiso 1 1 calc R
H8b' H 1.1111 0.4176 0.5502 0.083 Uiso 1 1 calc R
H8c' H 1.0193 0.4174 0.5750 0.083 Uiso 1 1 calc R
C9' C 0.8555(5) 0.2860(4) 0.52022(16) 0.0457(15) Uani 1 1 d .
H9a' H 0.8437 0.2557 0.4970 0.069 Uiso 1 1 calc R
H9b' H 0.8252 0.3420 0.5167 0.069 Uiso 1 1 calc R
H9c' H 0.8214 0.2560 0.5383 0.069 Uiso 1 1 calc R
C10' C 1.2308(5) 0.1608(4) 0.63370(16) 0.0464(15) Uani 1 1 d .
H10a' H 1.1702 0.1627 0.6469 0.070 Uiso 1 1 calc R
H10b' H 1.2868 0.1973 0.6458 0.070 Uiso 1 1 calc R
H10c' H 1.2573 0.1036 0.6336 0.070 Uiso 1 1 calc R
C11' C 1.2220(5) 0.1125(4) 0.55192(17) 0.0452(15) Uani 1 1 d .
H11a' H 1.1657 0.0706 0.5486 0.068 Uiso 1 1 calc R
H11b' H 1.2889 0.0861 0.5624 0.068 Uiso 1 1 calc R
H11c' H 1.2290 0.1372 0.5282 0.068 Uiso 1 1 calc R
C12' C 1.2725(5) 0.2935(4) 0.57906(19) 0.0496(16) Uani 1 1 d .
H12a' H 1.2558 0.3149 0.5540 0.074 Uiso 1 1 calc R
H12b' H 1.3474 0.2782 0.5841 0.074 Uiso 1 1 calc R
H12c' H 1.2579 0.3366 0.5963 0.074 Uiso 1 1 calc R
C13' C 0.5849(4) 0.2404(4) 0.57219(18) 0.0469(15) Uani 1 1 d .
H13a' H 0.6369 0.2786 0.5646 0.070 Uiso 1 1 calc R
H13b' H 0.5389 0.2710 0.5864 0.070 Uiso 1 1 calc R
H13c' H 0.5421 0.2160 0.5505 0.070 Uiso 1 1 calc R
C14' C 0.5618(5) 0.0615(4) 0.6017(2) 0.0563(18) Uani 1 1 d .
H14a' H 0.5403 0.0419 0.5765 0.084 Uiso 1 1 calc R
H14b' H 0.4992 0.0792 0.6119 0.084 Uiso 1 1 calc R
H14c' H 0.5972 0.0162 0.6165 0.084 Uiso 1 1 calc R
C15' C 0.6816(5) 0.1869(4) 0.65214(16) 0.0444(15) Uani 1 1 d .
H15a' H 0.6773 0.1381 0.6677 0.067 Uiso 1 1 calc R
H15b' H 0.6281 0.2278 0.6565 0.067 Uiso 1 1 calc R
H15c' H 0.7520 0.2119 0.6579 0.067 Uiso 1 1 calc R
C16' C 0.8817(5) 0.0646(4) 0.51999(15) 0.0393(13) Uani 1 1 d .
H16a' H 0.9330 0.1039 0.5329 0.059 Uiso 1 1 calc R
H16b' H 0.8580 0.0846 0.4951 0.059 Uiso 1 1 calc R
H16c' H 0.9150 0.0098 0.5191 0.059 Uiso 1 1 calc R
C17' C 0.6436(5) 0.0849(4) 0.50976(17) 0.0514(16) Uani 1 1 d .
H17a' H 0.5791 0.0814 0.5209 0.077 Uiso 1 1 calc R
H17b' H 0.6384 0.0464 0.4890 0.077 Uiso 1 1 calc R
H17c' H 0.6523 0.1419 0.5012 0.077 Uiso 1 1 calc R
C18' C 0.7473(6) -0.0563(4) 0.55944(19) 0.0540(17) Uani 1 1 d .
H18a' H 0.8101 -0.0735 0.5764 0.081 Uiso 1 1 calc R
H18b' H 0.7389 -0.0921 0.5378 0.081 Uiso 1 1 calc R
H18c' H 0.6847 -0.0612 0.5715 0.081 Uiso 1 1 calc R

loop_
_atom_site_aniso_label
_atom_site_aniso_U_11
_atom_site_aniso_U_22
_atom_site_aniso_U_33
_atom_site_aniso_U_23
_atom_site_aniso_U_13
_atom_site_aniso_U_12
U1 0.02472(9) 0.01825(8) 0.02277(9) -0.00028(7) 0.00295(7) 0.00239(7)
Br1 0.0483(3) 0.0286(3) 0.0387(3) 0.0054(2) -0.0011(2) 0.0126(2)
Br2 0.0416(3) 0.0276(3) 0.0347(3) 0.0060(2) -0.0003(2) 0.0074(2)
Si1 0.0362(8) 0.0266(7) 0.0229(7) -0.0014(6) 0.0082(6) -0.0040(6)
Si2 0.0304(7) 0.0182(6) 0.0328(7) -0.0026(6) 0.0066(6) -0.0009(5)
Si3 0.0422(8) 0.0237(7) 0.0273(7) -0.0001(6) 0.0050(6) -0.0065(6)
Si4 0.0270(7) 0.0495(10) 0.0373(8) -0.0092(8) 0.0032(6) -0.0015(7)
Si5 0.0281(7) 0.0291(8) 0.0525(10) -0.0023(7) 0.0105(7) 0.0025(6)
Si6 0.0469(9) 0.0371(9) 0.0305(8) 0.0017(7) 0.0151(7) -0.0023(7)
N1 0.028(2) 0.020(2) 0.023(2) 0.0008(16) 0.0064(16) -0.0012(16)
N2 0.028(2) 0.025(2) 0.023(2) -0.0016(17) 0.0035(17) -0.0026(17)
N3 0.025(2) 0.023(2) 0.028(2) -0.0009(18) 0.0021(17) -0.0011(17)
C1 0.040(3) 0.043(3) 0.039(3) -0.010(3) 0.013(3) -0.003(3)
C2 0.041(3) 0.040(3) 0.033(3) 0.002(3) 0.011(2) -0.009(3)
C3 0.058(4) 0.048(4) 0.033(3) 0.002(3) -0.005(3) -0.001(3)
C4 0.039(3) 0.027(3) 0.054(4) 0.001(3) 0.006(3) 0.004(2)
C5 0.049(3) 0.030(3) 0.041(3) 0.004(2) 0.014(3) -0.011(3)
C6 0.045(3) 0.030(3) 0.042(3) -0.007(3) 0.002(3) -0.009(2)
C7 0.056(4) 0.039(3) 0.034(3) -0.006(3) -0.002(3) -0.017(3)
C8 0.065(4) 0.043(4) 0.038(3) 0.012(3) 0.005(3) -0.019(3)
C9 0.056(4) 0.027(3) 0.041(3) -0.006(2) 0.016(3) 0.004(3)
C10 0.046(4) 0.056(4) 0.050(4) -0.018(3) 0.009(3) 0.011(3)
C11 0.036(3) 0.072(5) 0.044(4) -0.015(3) -0.007(3) 0.017(3)
C12 0.043(4) 0.077(5) 0.063(4) -0.016(4) 0.020(3) -0.023(3)
C13 0.031(3) 0.034(3) 0.072(4) -0.004(3) 0.008(3) 0.005(2)
C14 0.049(4) 0.049(4) 0.075(5) -0.010(4) 0.028(4) -0.011(3)
C15 0.043(3) 0.045(4) 0.049(4) -0.007(3) -0.002(3) 0.008(3)
C16 0.074(5) 0.044(4) 0.030(3) 0.001(3) 0.004(3) -0.004(3)
C17 0.069(5) 0.073(5) 0.058(4) -0.019(4) 0.033(4) -0.001(4)
C18 0.061(4) 0.058(4) 0.046(4) 0.019(3) 0.011(3) -0.013(3)
U1' 0.02474(9) 0.01971(9) 0.02781(10) 0.00065(8) 0.00744(7) 0.00313(7)
Br1' 0.0464(3) 0.0247(3) 0.0466(3) 0.0027(2) 0.0136(3) 0.0115(2)
Br2' 0.0366(3) 0.0237(2) 0.0497(3) -0.0019(2) 0.0092(2) 0.0073(2)
Si1' 0.0373(9) 0.0537(11) 0.0362(9) -0.0134(8) 0.0021(7) 0.0094(8)
Si2' 0.0445(9) 0.0553(11) 0.0359(9) 0.0151(8) 0.0165(7) 0.0159(8)
Si3' 0.0358(8) 0.0424(9) 0.0346(8) 0.0120(7) 0.0056(7) -0.0056(7)
Si4' 0.0248(7) 0.0354(8) 0.0358(8) -0.0073(7) 0.0075(6) -0.0013(6)
Si5' 0.0293(7) 0.0309(8) 0.0486(9) -0.0016(7) 0.0117(7) -0.0027(6)
Si6' 0.0424(9) 0.0271(8) 0.0366(8) -0.0050(7) 0.0081(7) -0.0072(6)
N1' 0.035(2) 0.038(3) 0.029(2) -0.001(2) 0.0101(19) 0.012(2)
N2' 0.027(2) 0.021(2) 0.029(2) -0.0020(17) 0.0046(17) -0.0028(16)
N3' 0.032(2) 0.021(2) 0.031(2) 0.0015(18) 0.0098(18) 0.0001(17)
C1' 0.049(4) 0.100(6) 0.047(4) -0.005(4) -0.009(3) 0.006(4)
C2' 0.050(4) 0.044(4) 0.067(4) -0.019(3) 0.006(3) -0.003(3)
C3' 0.062(4) 0.075(5) 0.052(4) -0.027(4) 0.013(3) 0.017(4)
C4' 0.066(5) 0.070(5) 0.053(4) 0.027(4) 0.015(3) 0.025(4)
C5' 0.083(5) 0.040(4) 0.060(4) 0.014(3) 0.034(4) 0.007(3)
C6' 0.057(4) 0.109(7) 0.045(4) 0.019(4) 0.023(3) 0.015(4)
C7' 0.049(4) 0.110(7) 0.040(4) 0.021(4) 0.019(3) 0.000(4)
C8' 0.048(4) 0.039(4) 0.078(5) 0.023(3) 0.002(3) -0.008(3)
C9' 0.046(3) 0.052(4) 0.038(3) 0.013(3) 0.000(3) -0.006(3)
C10' 0.034(3) 0.060(4) 0.044(3) -0.009(3) 0.000(3) 0.011(3)
C11' 0.039(3) 0.054(4) 0.045(3) -0.014(3) 0.013(3) 0.002(3)
C12' 0.040(3) 0.051(4) 0.060(4) -0.004(3) 0.015(3) -0.014(3)
C13' 0.030(3) 0.048(4) 0.062(4) -0.005(3) 0.005(3) 0.008(3)
C14' 0.045(4) 0.048(4) 0.083(5) -0.005(4) 0.029(4) -0.018(3)
C15' 0.042(3) 0.045(4) 0.051(4) 0.004(3) 0.023(3) 0.007(3)
C16' 0.045(3) 0.041(3) 0.033(3) -0.007(3) 0.010(3) -0.004(3)
C17' 0.057(4) 0.055(4) 0.040(3) -0.003(3) -0.001(3) -0.012(3)
C18' 0.078(5) 0.027(3) 0.060(4) -0.008(3) 0.023(4) -0.010(3)

loop_
_atom_type_symbol
_atom_type_description
_atom_type_scat_dispersion_real
_atom_type_scat_dispersion_imag
_atom_type_scat_source
C C 0.0033 0.0016 'International Tables Vol C Tables 4.2.6.8 and 6.1.1.4'
H H 0.0000 0.0000 'International Tables Vol C Tables 4.2.6.8 and 6.1.1.4'
Br Br -0.2901 2.4595 'International Tables Vol C Tables 4.2.6.8 and 6.1.1.4'
N N 0.0061 0.0033 'International Tables Vol C Tables 4.2.6.8 and 6.1.1.4'
Si Si 0.0817 0.0704 'International Tables Vol C Tables 4.2.6.8 and 6.1.1.4'
U U -9.6767 9.6646 'International Tables Vol C Tables 4.2.6.8 and 6.1.1.4'

loop_
_geom_angle_atom_site_label_1
_geom_angle_atom_site_label_2
_geom_angle_atom_site_label_3
_geom_angle
N1 U1 N3 121.50(15)
N1 U1 N2 117.84(14)
N3 U1 N2 120.65(15)
N1 U1 Br1 90.29(10)
N3 U1 Br1 90.32(11)
N2 U1 Br1 88.58(11)
N1 U1 Br2 89.63(10)
N3 U1 Br2 91.09(11)
N2 U1 Br2 90.02(11)
Br1 U1 Br2 178.382(19)
N1 U1 Si2 27.03(10)
N3 U1 Si2 100.48(11)
N2 U1 Si2 134.89(11)
Br1 U1 Si2 72.41(3)
Br2 U1 Si2 108.08(3)
N1 U1 Si3 135.52(10)
N3 U1 Si3 99.82(11)
N2 U1 Si3 26.80(11)
Br1 U1 Si3 106.35(3)
Br2 U1 Si3 72.63(3)
Si2 U1 Si3 159.67(4)
N1 U1 Si5 102.47(11)
N3 U1 Si5 26.35(11)
N2 U1 Si5 135.71(11)
Br1 U1 Si5 109.81(3)
Br2 U1 Si5 71.78(3)
Si2 U1 Si5 89.40(4)
Si3 U1 Si5 109.56(4)
N1 Si1 C2 112.4(2)
N1 Si1 C3 111.0(2)
C2 Si1 C3 107.0(3)
N1 Si1 C1 111.3(2)
C2 Si1 C1 106.4(3)
C3 Si1 C1 108.4(3)
N1 Si2 C4 112.0(2)
N1 Si2 C5 111.1(2)
C4 Si2 C5 107.4(3)
N1 Si2 C6 110.9(2)
C4 Si2 C6 108.9(3)
C5 Si2 C6 106.3(3)
N1 Si2 U1 33.55(12)
C4 Si2 U1 115.45(19)
C5 Si2 U1 78.87(18)
C6 Si2 U1 131.46(19)
N2 Si3 C8 111.6(3)
N2 Si3 C7 111.8(2)
C8 Si3 C7 108.5(3)
N2 Si3 C9 111.4(2)
C8 Si3 C9 108.1(3)
C7 Si3 C9 105.1(3)
N2 Si3 U1 33.21(13)
C8 Si3 U1 114.1(2)
C7 Si3 U1 132.96(19)
C9 Si3 U1 79.92(18)
N2 Si4 C11 110.4(2)
N2 Si4 C12 110.7(3)
C11 Si4 C12 109.5(3)
N2 Si4 C10 113.0(2)
C11 Si4 C10 107.2(3)
C12 Si4 C10 105.9(3)
N3 Si5 C14 113.2(3)
N3 Si5 C13 111.1(2)
C14 Si5 C13 107.9(3)
N3 Si5 C15 111.7(2)
C14 Si5 C15 102.7(3)
C13 Si5 C15 109.8(3)
N3 Si5 U1 32.55(13)
C14 Si5 U1 136.1(2)
C13 Si5 U1 111.28(19)
C15 Si5 U1 82.2(2)
N3 Si6 C17 111.8(3)
N3 Si6 C16 112.5(2)
C17 Si6 C16 103.5(3)
N3 Si6 C18 109.7(3)
C17 Si6 C18 109.1(3)
C16 Si6 C18 110.1(3)
Si1 N1 Si2 116.9(2)
Si1 N1 U1 123.6(2)
Si2 N1 U1 119.42(19)
Si4 N2 Si3 116.7(2)
Si4 N2 U1 123.3(2)
Si3 N2 U1 120.0(2)
Si6 N3 Si5 116.0(2)
Si6 N3 U1 122.9(2)
Si5 N3 U1 121.1(2)
N2' U1' N3' 122.76(15)
N2' U1' N1' 118.86(16)
N3' U1' N1' 118.32(16)
N2' U1' Br2' 89.87(10)
N3' U1' Br2' 88.23(11)
N1' U1' Br2' 89.41(11)
N2' U1' Br1' 90.36(10)
N3' U1' Br1' 91.41(11)
N1' U1' Br1' 90.72(11)
Br2' U1' Br1' 179.63(2)
N2' U1' Si6' 102.78(11)
N3' U1' Si6' 26.62(11)
N1' U1' Si6' 135.48(13)
Br2' U1' Si6' 106.65(3)
Br1' U1' Si6' 73.02(3)
N2' U1' Si3' 26.09(11)
N3' U1' Si3' 102.58(11)
N1' U1' Si3' 134.33(13)
Br2' U1' Si3' 71.53(3)
Br1' U1' Si3' 108.60(3)
Si6' U1' Si3' 90.14(4)
N2' U1' Si4' 26.32(11)
N3' U1' Si4' 139.16(11)
N1' U1' Si4' 99.43(12)
Br2' U1' Si4' 108.30(3)
Br1' U1' Si4' 72.02(3)
Si6' U1' Si4' 113.45(4)
Si3' U1' Si4' 52.41(4)
N2' U1' Si2' 133.77(11)
N3' U1' Si2' 100.34(11)
N1' U1' Si2' 26.30(13)
Br2' U1' Si2' 108.85(3)
Br1' U1' Si2' 71.17(3)
Si6' U1' Si2' 110.97(4)
Si3' U1' Si2' 157.08(4)
Si4' U1' Si2' 108.50(4)
N2' U1' Si1' 99.77(11)
N3' U1' Si1' 132.61(11)
N1' U1' Si1' 26.12(13)
Br2' U1' Si1' 70.56(3)
Br1' U1' Si1' 109.67(3)
Si6' U1' Si1' 157.29(4)
Si3' U1' Si1' 109.41(4)
Si4' U1' Si1' 88.21(4)
Si2' U1' Si1' 52.41(5)
N1' Si1' C1' 112.0(3)
N1' Si1' C2' 112.7(3)
C1' Si1' C2' 103.7(3)
N1' Si1' C3' 111.3(3)
C1' Si1' C3' 108.4(3)
C2' Si1' C3' 108.4(3)
N1' Si1' U1' 32.36(14)
C1' Si1' U1' 133.4(3)
C2' Si1' U1' 82.4(2)
C3' Si1' U1' 113.2(2)
N1' Si2' C4' 111.2(3)
N1' Si2' C6' 111.1(3)
C4' Si2' C6' 107.8(3)
N1' Si2' C5' 112.6(3)
C4' Si2' C5' 109.2(3)
C6' Si2' C5' 104.5(3)
N1' Si2' U1' 32.48(15)
C4' Si2' U1' 112.5(2)
C6' Si2' U1' 133.9(2)
C5' Si2' U1' 82.6(2)
N2' Si3' C8' 111.8(3)
N2' Si3' C7' 109.9(3)
C8' Si3' C7' 109.8(3)
N2' Si3' C9' 112.0(2)
C8' Si3' C9' 107.9(3)
C7' Si3' C9' 105.1(3)
N2' Si3' U1' 32.28(13)
C8' Si3' U1' 114.1(2)
C7' Si3' U1' 130.9(3)
C9' Si3' U1' 81.55(18)
N2' Si4' C12' 110.8(3)
N2' Si4' C11' 111.3(2)
C12' Si4' C11' 108.9(3)
N2' Si4' C10' 112.0(2)
C12' Si4' C10' 105.1(3)
C11' Si4' C10' 108.5(3)
N2' Si4' U1' 32.28(13)
C12' Si4' U1' 132.8(2)
C11' Si4' U1' 112.8(2)
C10' Si4' U1' 81.92(19)
N3' Si5' C14' 112.1(3)
N3' Si5' C13' 110.4(2)
C14' Si5' C13' 108.2(3)
N3' Si5' C15' 112.7(2)
C14' Si5' C15' 103.1(3)
C13' Si5' C15' 110.1(3)
N3' Si6' C18' 110.8(3)
N3' Si6' C16' 111.0(2)
C18' Si6' C16' 109.6(3)
N3' Si6' C17' 112.0(3)
C18' Si6' C17' 108.4(3)
C16' Si6' C17' 104.8(3)
N3' Si6' U1' 32.90(13)
C18' Si6' U1' 114.0(2)
C16' Si6' U1' 79.85(18)
C17' Si6' U1' 132.9(2)
Si1' N1' Si2' 117.2(2)
Si1' N1' U1' 121.5(2)
Si2' N1' U1' 121.2(2)
Si3' N2' Si4' 117.0(2)
Si3' N2' U1' 121.6(2)
Si4' N2' U1' 121.4(2)
Si6' N3' Si5' 116.5(2)
Si6' N3' U1' 120.5(2)
Si5' N3' U1' 123.0(2)

loop_
_geom_bond_atom_site_label_1
_geom_bond_atom_site_label_2
_geom_bond_distance
U1 N1 2.166(4)
U1 N3 2.166(4)
U1 N2 2.167(4)
U1 Br1 2.7371(6)
U1 Br2 2.7530(6)
U1 Si2 3.4141(14)
U1 Si3 3.4267(14)
U1 Si5 3.4471(15)
Si1 N1 1.780(4)
Si1 C2 1.864(5)
Si1 C3 1.864(6)
Si1 C1 1.874(6)
Si2 N1 1.782(4)
Si2 C4 1.868(5)
Si2 C5 1.871(6)
Si2 C6 1.874(5)
Si3 N2 1.784(4)
Si3 C8 1.858(6)
Si3 C7 1.863(5)
Si3 C9 1.875(6)
Si4 N2 1.775(4)
Si4 C11 1.861(6)
Si4 C12 1.871(7)
Si4 C10 1.877(6)
Si5 N3 1.787(4)
Si5 C14 1.866(6)
Si5 C13 1.873(6)
Si5 C15 1.883(6)
Si6 N3 1.780(4)
Si6 C17 1.870(7)
Si6 C16 1.874(7)
Si6 C18 1.880(6)
U1' N2' 2.158(4)
U1' N3' 2.159(4)
U1' N1' 2.167(4)
U1' Br2' 2.7378(6)
U1' Br1' 2.7502(6)
U1' Si6' 3.4256(15)
U1' Si3' 3.4396(15)
U1' Si4' 3.4487(15)
U1' Si2' 3.4505(16)
U1' Si1' 3.4506(16)
Si1' N1' 1.782(5)
Si1' C1' 1.862(6)
Si1' C2' 1.865(7)
Si1' C3' 1.869(6)
Si2' N1' 1.788(5)
Si2' C4' 1.850(7)
Si2' C6' 1.876(7)
Si2' C5' 1.879(7)
Si3' N2' 1.776(4)
Si3' C8' 1.861(7)
Si3' C7' 1.870(7)
Si3' C9' 1.883(6)
Si4' N2' 1.792(4)
Si4' C12' 1.872(6)
Si4' C11' 1.874(6)
Si4' C10' 1.882(6)
Si5' N3' 1.786(4)
Si5' C14' 1.873(6)
Si5' C13' 1.880(6)
Si5' C15' 1.881(6)
Si6' N3' 1.781(4)
Si6' C18' 1.852(6)
Si6' C16' 1.871(6)
Si6' C17' 1.876(6)
